data_4327702
loop_
_publ_author_name
'Andrew P. Purdy'
'Alan D. Berry'
'Clifford F. George'

_publ_section_title
;
 Synthesis, Structure, and Thiolysis Reactions of Pyridine Soluble
 Alkaline Earth and Yttrium Thiolates
;
_journal_name_full 'Inorganic Chemistry'
_journal_page_first 3370
_journal_page_last 3375
_journal_paper_doi 10.1021/ic970045+
_journal_volume 36
_journal_year 1997
_chemical_compound_source 'Sr(NH2)2 + 2HSCEt3 in pyridine'
_chemical_formula_moiety '(Sr 2+), (Et3CS -)2, (C5H5N), (NH3)'
_chemical_formula_structural (Sr(SCEt3)2(C5H5N)(NH3))n
_chemical_formula_sum 'C19 H38 N2 S2 Sr'
_chemical_formula_weight 446.25
_chemical_name_common 'strontium-t-heptylthiolate pyridine ammonia'
_chemical_name_systematic
;
 strontium, bis(3-ethyl-3-pentanethiolato-) pyridine, ammonia complex, 
 homopolymer
;
_space_group_IT_number 14
_symmetry_cell_setting monoclinic
_symmetry_space_group_name_Hall '-P 2ybc'
_symmetry_space_group_name_H-M 'P 1 21/c 1'
_atom_sites_solution_hydrogens geom
_atom_sites_solution_primary direct
_atom_sites_solution_secondary difmap
_audit_creation_method SHELXL
_cell_angle_alpha 90.00
_cell_angle_beta 102.879(9)
_cell_angle_gamma 90.00
_cell_formula_units_Z 4
_cell_length_a 9.3317(15)
_cell_length_b 20.316(2)
_cell_length_c 13.0241(10)
_cell_measurement_reflns_used 25
_cell_measurement_temperature 293(2)
_cell_measurement_theta_max 11.2
_cell_measurement_theta_min 7.1
_cell_volume 2407.0(5)
_computing_cell_refinement 'Siemens Xscans'
_computing_data_collection 'Siemens Xscans'
_computing_data_reduction 'Siemens SHELXTL'
_computing_molecular_graphics 'Siemens SHELXTL'
_computing_publication_material 'Siemens SHELXTL'
_computing_structure_refinement 'SHELXL-93 (Sheldrick, 1993)'
_computing_structure_solution 'SHELXS-86 (Sheldrick, 1990)'
_diffrn_ambient_temperature 293(2)
_diffrn_measurement_device 'Siemens P4'
_diffrn_measurement_method '2\q/\w scans'
_diffrn_radiation_monochromator graphite
_diffrn_radiation_source 'fine-focus sealed tube'
_diffrn_radiation_type MoK\a
_diffrn_radiation_wavelength 0.71073
_diffrn_reflns_av_R_equivalents 0.0192
_diffrn_reflns_av_sigmaI/netI 0.1367
_diffrn_reflns_limit_h_max 10
_diffrn_reflns_limit_h_min 0
_diffrn_reflns_limit_k_max 21
_diffrn_reflns_limit_k_min 0
_diffrn_reflns_limit_l_max 13
_diffrn_reflns_limit_l_min -14
_diffrn_reflns_number 3453
_diffrn_reflns_theta_max 22.50
_diffrn_reflns_theta_min 1.89
_diffrn_standards_decay_% 5.84
_diffrn_standards_interval_count 97
_diffrn_standards_number 3
_exptl_absorpt_coefficient_mu 2.417
_exptl_absorpt_correction_T_max 0.29
_exptl_absorpt_correction_T_min 0.20
_exptl_absorpt_correction_type 'semi empirical \Y scans (xprep,Siemens,94)'
_exptl_crystal_colour colorless
_exptl_crystal_density_diffrn 1.231
_exptl_crystal_density_meas ?
_exptl_crystal_description prism
_exptl_crystal_F_000 944
_exptl_crystal_size_max 0.52
_exptl_crystal_size_mid 0.32
_exptl_crystal_size_min 0.18
_refine_diff_density_max 0.377
_refine_diff_density_min -0.386
_refine_diff_density_rms 0.087
_refine_ls_extinction_method none
_refine_ls_goodness_of_fit_all 1.074
_refine_ls_goodness_of_fit_obs 1.176
_refine_ls_hydrogen_treatment constr
_refine_ls_matrix_type full
_refine_ls_number_parameters 206
_refine_ls_number_reflns 3119
_refine_ls_number_restraints 4
_refine_ls_restrained_S_all 1.113
_refine_ls_restrained_S_obs 1.187
_refine_ls_R_factor_all 0.1508
_refine_ls_R_factor_obs 0.0663
_refine_ls_shift/esd_max -0.010
_refine_ls_shift/esd_mean 0.001
_refine_ls_structure_factor_coef Fsqd
_refine_ls_weighting_details 'w=1/[\s^2^(Fo^2^)+(0.0104P)^2^+5.4099P] where P=(Fo^2^+2Fc^2^)/3'
_refine_ls_weighting_scheme calc
_refine_ls_wR_factor_all 0.1227
_refine_ls_wR_factor_obs 0.0947
_reflns_number_observed 1737
_reflns_number_total 3124
_reflns_observed_criterion >2sigma(I)
_cod_data_source_file ic9700452B_1.cif
_cod_data_source_block strontium-t-heptylthiolate_pyridine_ammonia_complex
_cod_depositor_comments
;
The following automatic conversions were performed:

'_exptl_crystal_density_meas' value 'NA' was changed to '?' - the
value is perceived as not measured.

Automatic conversion script
Id: cif_fix_values 3008 2015-01-20 13:52:24Z robertas 

The following automatic conversions were performed:

'_refine_ls_weighting_scheme' value 'calc
w=1/[\s^2^(Fo^2^)+(0.0104P)^2^+5.4099P] where P=(Fo^2^+2Fc^2^)/3' was
changed to 'calc'. New tag '_refine_ls_weighting_details' was
created. The value of the new tag was set to
'w=1/[\s^2^(Fo^2^)+(0.0104P)^2^+5.4099P] where P=(Fo^2^+2Fc^2^)/3'.

Automatic conversion script
Id: cif_fix_values 3143 2015-03-26 13:38:13Z robertas 
;
_cod_original_cell_volume 2407.1(5)
_cod_database_code 4327702

loop_
_symmetry_equiv_pos_as_xyz
'x, y, z'
'-x, y+1/2, -z+1/2'
'-x, -y, -z'
'x, -y-1/2, z-1/2'

loop_
_atom_site_aniso_label
_atom_site_aniso_U_11
_atom_site_aniso_U_22
_atom_site_aniso_U_33
_atom_site_aniso_U_23
_atom_site_aniso_U_13
_atom_site_aniso_U_12
Sr1 0.0362(5) 0.0418(5) 0.0475(6) -0.0029(6) 0.0122(4) -0.0007(6)
S1 0.041(2) 0.057(2) 0.047(2) -0.0176(13) 0.0100(13) -0.0002(13)
S2 0.038(2) 0.055(2) 0.064(2) 0.0183(14) 0.0059(14) 0.0015(14)
N1 0.085(7) 0.085(8) 0.101(8) -0.026(6) 0.048(6) -0.021(6)
N1' 0.054(6) 0.047(6) 0.078(7) -0.002(5) 0.017(5) 0.001(5)
C2' 0.143(14) 0.060(9) 0.128(12) 0.014(9) 0.073(11) -0.016(10)
C3' 0.134(13) 0.055(10) 0.164(15) -0.011(9) 0.093(12) -0.013(8)
C4' 0.119(13) 0.042(9) 0.165(15) -0.007(10) 0.051(11) -0.002(8)
C5' 0.059(8) 0.081(10) 0.104(10) 0.028(9) 0.035(7) -0.012(8)
C6' 0.063(8) 0.060(9) 0.101(10) -0.007(7) 0.043(7) -0.010(7)
C1 0.037(6) 0.046(7) 0.042(6) -0.013(5) 0.004(5) 0.001(5)
C2 0.081(8) 0.090(9) 0.046(7) -0.006(7) 0.019(6) -0.003(8)
C3 0.116(11) 0.114(12) 0.089(9) 0.032(9) 0.016(8) -0.021(10)
C4 0.064(8) 0.050(7) 0.060(7) -0.006(6) -0.001(6) -0.004(6)
C5 0.100(11) 0.072(9) 0.093(10) 0.024(8) -0.008(8) -0.032(8)
C6 0.049(6) 0.067(8) 0.063(7) -0.024(6) 0.001(5) 0.006(6)
C7 0.063(9) 0.142(12) 0.074(9) -0.033(8) -0.002(7) -0.007(8)
C8 0.056(7) 0.058(8) 0.052(7) 0.014(6) 0.023(6) -0.008(6)
C11 0.137(13) 0.078(10) 0.118(12) 0.040(9) 0.083(10) 0.067(10)
C12 0.236(19) 0.060(10) 0.107(12) -0.009(9) 0.063(13) 0.018(11)

loop_
_atom_site_label
_atom_site_type_symbol
_atom_site_fract_x
_atom_site_fract_y
_atom_site_fract_z
_atom_site_U_iso_or_equiv
_atom_site_thermal_displace_type
_atom_site_occupancy
_atom_site_calc_flag
_atom_site_refinement_flags
_atom_site_disorder_group
Sr1 Sr 0.25953(10) 0.03510(5) 0.01742(7) 0.0414(3) Uani 1 d . .
S1 S 0.5684(3) 0.00618(12) 0.1389(2) 0.0482(7) Uani 1 d . .
S2 S 0.0582(3) -0.06537(13) 0.0807(2) 0.0533(8) Uani 1 d . .
N1 N 0.1683(9) 0.0912(4) 0.1818(6) 0.086(3) Uani 1 d . .
H1A H 0.1330(9) 0.0602(4) 0.2177(6) 0.103 Uiso 1 calc R .
H1B H 0.0982(9) 0.1206(4) 0.1574(6) 0.103 Uiso 1 calc R .
H1C H 0.2439(9) 0.1112(4) 0.2241(6) 0.103 Uiso 1 calc R .
N1' N 0.3273(9) 0.1636(4) -0.0162(7) 0.059(2) Uani 1 d . .
C2' C 0.2915(15) 0.2145(6) 0.0360(10) 0.104(5) Uani 1 d . .
H2'A H 0.2459(15) 0.2060(6) 0.0912(10) 0.114 Uiso 1 calc R .
C3' C 0.3167(15) 0.2779(6) 0.0149(12) 0.108(5) Uani 1 d . .
H3'A H 0.2906(15) 0.3112(6) 0.0562(12) 0.119 Uiso 1 calc R .
C4' C 0.3794(15) 0.2934(6) -0.0660(12) 0.106(5) Uani 1 d . .
H4'A H 0.3950(15) 0.3368(6) -0.0832(12) 0.116 Uiso 1 calc R .
C5' C 0.4188(11) 0.2414(7) -0.1213(10) 0.079(4) Uani 1 d . .
H5'A H 0.4646(11) 0.2491(7) -0.1767(10) 0.087 Uiso 1 calc R .
C6' C 0.3907(11) 0.1777(6) -0.0948(9) 0.071(3) Uani 1 d . .
H6'A H 0.4174(11) 0.1433(6) -0.1337(9) 0.078 Uiso 1 calc R .
C1 C 0.6550(9) 0.0544(4) 0.2576(7) 0.042(3) Uani 1 d . .
C2 C 0.5934(11) 0.0285(6) 0.3514(7) 0.072(3) Uani 1 d . .
H2A H 0.6253(11) 0.0581(6) 0.4105(7) 0.079 Uiso 1 calc R .
H2B H 0.4869(11) 0.0306(6) 0.3316(7) 0.079 Uiso 1 calc R .
C3 C 0.6375(13) -0.0410(6) 0.3880(8) 0.107(4) Uani 1 d . .
H3A H 0.5940(13) -0.0522(6) 0.4459(8) 0.129 Uiso 1 calc R .
H3B H 0.7426(13) -0.0436(6) 0.4102(8) 0.129 Uiso 1 calc R .
H3C H 0.6039(13) -0.0713(6) 0.3311(8) 0.129 Uiso 1 calc R .
C4 C 0.6102(11) 0.1265(5) 0.2402(7) 0.060(3) Uani 1 d . .
H4A H 0.5037(11) 0.1286(5) 0.2215(7) 0.066 Uiso 1 calc R .
H4B H 0.6422(11) 0.1496(5) 0.3066(7) 0.066 Uiso 1 calc R .
C5 C 0.6681(12) 0.1629(5) 0.1578(8) 0.093(4) Uani 1 d . .
H5A H 0.6332(12) 0.2075(5) 0.1537(8) 0.111 Uiso 1 calc R .
H5B H 0.6346(12) 0.1418(5) 0.0908(8) 0.111 Uiso 1 calc R .
H5C H 0.7736(12) 0.1627(5) 0.1762(8) 0.111 Uiso 1 calc R .
C6 C 0.8205(9) 0.0444(5) 0.2780(7) 0.062(3) Uani 1 d . .
H6A H 0.8536(9) 0.0585(5) 0.2160(7) 0.068 Uiso 1 calc R .
H6B H 0.8409(9) -0.0023(5) 0.2871(7) 0.068 Uiso 1 calc R .
C7 C 0.9115(11) 0.0812(6) 0.3745(8) 0.095(4) Uani 1 d . .
H7A H 1.0140(11) 0.0719(6) 0.3810(8) 0.114 Uiso 1 calc R .
H7B H 0.8821(11) 0.0668(6) 0.4369(8) 0.114 Uiso 1 calc R .
H7C H 0.8950(11) 0.1277(6) 0.3656(8) 0.114 Uiso 1 calc R .
C8 C 0.1335(11) -0.1302(5) 0.1796(7) 0.053(3) Uani 1 d . .
C9 C 0.0048(13) -0.1623(6) 0.2121(9) 0.091(4) Uiso 1 d D .
H9A H -0.0681(13) -0.1697(6) 0.1473(9) 0.100 Uiso 0.507(11) calc PR 1
H9B H 0.0389(13) -0.2055(6) 0.2384(9) 0.100 Uiso 0.507(11) calc PR 1
H9D H -0.0522(13) -0.1268(6) 0.2330(9) 0.100 Uiso 0.493(11) d PR 2
H9C H -0.0557(13) -0.1810(6) 0.1484(9) 0.100 Uiso 0.493(11) d PR 2
C10 C -0.0742(24) -0.1368(12) 0.2851(17) 0.107(10) Uiso 0.507(11) d PD 1
H10A H -0.1509(24) -0.1670(12) 0.2916(17) 0.129 Uiso 0.507(11) calc PR 1
H10B H -0.1167(24) -0.0951(12) 0.2604(17) 0.129 Uiso 0.507(11) calc PR 1
H10C H -0.0084(24) -0.1311(12) 0.3525(17) 0.129 Uiso 0.507(11) calc PR 1
C10" C 0.0166(24) -0.2128(10) 0.2931(15) 0.089(9) Uiso 0.493(11) d PD 2
H10D H -0.0800(24) -0.2255(10) 0.2997(15) 0.106 Uiso 0.493(11) calc PR 2
H10E H 0.0705(24) -0.1956(10) 0.3592(15) 0.106 Uiso 0.493(11) calc PR 2
H10F H 0.0671(24) -0.2504(10) 0.2739(15) 0.106 Uiso 0.493(11) calc PR 2
C11 C 0.2190(14) -0.1788(6) 0.1297(10) 0.102(5) Uani 1 d . .
H11A H 0.2695(14) -0.2084(6) 0.1842(10) 0.113 Uiso 1 calc R .
H11B H 0.2937(14) -0.1547(6) 0.1041(10) 0.113 Uiso 1 calc R .
C12 C 0.1332(16) -0.2201(6) 0.0396(10) 0.131(6) Uani 1 d . .
H12A H 0.1993(16) -0.2489(6) 0.0144(10) 0.157 Uiso 1 calc R .
H12B H 0.0850(16) -0.1917(6) -0.0164(10) 0.157 Uiso 1 calc R .
H12C H 0.0611(16) -0.2458(6) 0.0640(10) 0.157 Uiso 1 calc R .
C13 C 0.2372(12) -0.0965(5) 0.2755(8) 0.078(4) Uiso 1 d D .
H13A H 0.2851(12) -0.1312(5) 0.3219(8) 0.086 Uiso 0.507(11) calc PR 3
H13B H 0.3133(12) -0.0739(5) 0.2492(8) 0.086 Uiso 0.507(11) calc PR 3
H13C H 0.3151(12) -0.0761(5) 0.2484(8) 0.086 Uiso 0.493(11) d PR 4
H13D H 0.1814(12) -0.0610(5) 0.2976(8) 0.086 Uiso 0.493(11) d PR 4
C14 C 0.1775(22) -0.0500(9) 0.3392(14) 0.080(8) Uiso 0.507(11) d PD 3
H14A H 0.2551(22) -0.0337(9) 0.3945(14) 0.096 Uiso 0.507(11) calc PR 3
H14B H 0.1050(22) -0.0715(9) 0.3694(14) 0.096 Uiso 0.507(11) calc PR 3
H14C H 0.1328(22) -0.0140(9) 0.2960(14) 0.096 Uiso 0.507(11) calc PR 3
C14" C 0.3116(27) -0.1332(12) 0.3744(16) 0.130(12) Uiso 0.493(11) d PD 4
H14D H 0.3707(27) -0.1032(12) 0.4229(16) 0.156 Uiso 0.493(11) calc PR 4
H14E H 0.3729(27) -0.1673(12) 0.3565(16) 0.156 Uiso 0.493(11) calc PR 4
H14F H 0.2383(27) -0.1524(12) 0.4064(16) 0.156 Uiso 0.493(11) calc PR 4

loop_
_atom_type_symbol
_atom_type_description
_atom_type_scat_dispersion_real
_atom_type_scat_dispersion_imag
_atom_type_scat_source
C C 0.0033 0.0016 'International Tables Vol C Tables 4.2.6.8 and 6.1.1.4'
H H 0.0000 0.0000 'International Tables Vol C Tables 4.2.6.8 and 6.1.1.4'
N N 0.0061 0.0033 'International Tables Vol C Tables 4.2.6.8 and 6.1.1.4'
S S 0.1246 0.1234 'International Tables Vol C Tables 4.2.6.8 and 6.1.1.4'
Sr Sr -1.5307 3.2498 'International Tables Vol C Tables 4.2.6.8 and 6.1.1.4'

loop_
_geom_angle_atom_site_label_1
_geom_angle_atom_site_label_2
_geom_angle_atom_site_label_3
_geom_angle
_geom_angle_site_symmetry_1
_geom_angle_site_symmetry_3
N1 Sr1 N1' 81.4(3) . .
N1 Sr1 S1 164.8(2) . 3_655
N1' Sr1 S1 88.9(2) . 3_655
N1 Sr1 S2 75.2(2) . .
N1' Sr1 S2 150.3(2) . .
S1 Sr1 S2 117.39(8) 3_655 .
N1 Sr1 S2 78.3(2) . 3
N1' Sr1 S2 88.8(2) . 3
S1 Sr1 S2 113.33(7) 3_655 3
S2 Sr1 S2 68.90(8) . 3
N1 Sr1 S1 95.7(2) . .
N1' Sr1 S1 92.4(2) . .
S1 Sr1 S1 72.94(8) 3_655 .
S2 Sr1 S1 107.79(7) . .
S2 Sr1 S1 173.66(8) 3 .
C1 S1 Sr1 121.1(3) . 3_655
C1 S1 Sr1 121.4(3) . .
Sr1 S1 Sr1 107.06(7) 3_655 .
C8 S2 Sr1 120.4(3) . .
C8 S2 Sr1 128.2(3) . 3
Sr1 S2 Sr1 111.10(8) . 3
C2' N1' C6' 116.0(10) . .
C2' N1' Sr1 124.7(8) . .
C6' N1' Sr1 119.2(7) . .
N1' C2' C3' 124.5(13) . .
C2' C3' C4' 120.5(13) . .
C3' C4' C5' 116.2(13) . .
C4' C5' C6' 120.1(12) . .
N1' C6' C5' 122.6(11) . .
C6 C1 C4 112.8(8) . .
C6 C1 C2 111.0(8) . .
C4 C1 C2 107.7(8) . .
C6 C1 S1 108.2(6) . .
C4 C1 S1 109.2(6) . .
C2 C1 S1 108.0(6) . .
C3 C2 C1 116.1(9) . .
C5 C4 C1 116.7(9) . .
C1 C6 C7 115.5(8) . .
C11 C8 C9 111.8(10) . .
C11 C8 C13 109.9(10) . .
C9 C8 C13 110.9(8) . .
C11 C8 S2 108.6(7) . .
C9 C8 S2 107.3(7) . .
C13 C8 S2 108.3(7) . .
C10 C9 C8 126.4(14) . .
C10" C9 C8 124.8(13) . .
C8 C11 C12 117.2(11) . .
C14 C13 C8 119.8(12) . .
C14" C13 C8 123.4(13) . .

loop_
_geom_bond_atom_site_label_1
_geom_bond_atom_site_label_2
_geom_bond_distance
_geom_bond_site_symmetry_2
Sr1 N1 2.725(7) .
Sr1 N1' 2.745(8) .
Sr1 S1 2.980(2) 3_655
Sr1 S2 3.010(3) .
Sr1 S2 3.019(3) 3
Sr1 S1 3.021(3) .
S1 C1 1.856(8) .
S1 Sr1 2.980(2) 3_655
S2 C8 1.868(9) .
S2 Sr1 3.019(3) 3
N1' C2' 1.319(13) .
N1' C6' 1.323(11) .
C2' C3' 1.349(14) .
C3' C4' 1.35(2) .
C4' C5' 1.375(15) .
C5' C6' 1.379(13) .
C1 C6 1.521(11) .
C1 C4 1.527(12) .
C1 C2 1.553(12) .
C2 C3 1.519(13) .
C4 C5 1.500(12) .
C6 C7 1.544(11) .
C8 C11 1.505(13) .
C8 C9 1.507(13) .
C8 C13 1.557(12) .
C9 C10 1.425(15) .
C9 C10" 1.459(14) .
C11 C12 1.52(2) .
C13 C14 1.448(14) .
C13 C14" 1.52(2) .
